data_4317892
loop_
_publ_author_name
'Nicholas J. Hill'
'William Levason'
'Gillian Reid'

_publ_contact_author_address
;
    Department of Chemistry
    University of Southampton
    Highfield
    Southampton SO17 1BJ
    UK.
;
_publ_contact_author_email ' gr@soton.ac.uk '
_publ_contact_author_fax ' 023 8059 3781 '
_publ_contact_author_name ' Dr G. Reid'
_publ_contact_author_phone ' 023 8059 3609 '
_publ_section_title
;
 Arsenic(III) Halide Complexes with Acyclic and Macrocyclic Thio- and
 Selenoether Coligands: Synthesis and Structural Properties
;
_journal_name_full 'Inorganic Chemistry'
_journal_page_first 2070
_journal_page_last 2076
_journal_paper_doi 10.1021/ic011139t
_journal_volume 41
_journal_year 2002
_chemical_formula_moiety '[(AsBr3)2([16]aneSe4)]'
_chemical_formula_sum 'C12 H24 As2 Br6 Se4'
_chemical_formula_weight 1113.45
_space_group_IT_number 14
_symmetry_cell_setting monoclinic
_symmetry_space_group_name_Hall '-P 2yn'
_symmetry_space_group_name_H-M 'P 1 21/n 1'
_atom_sites_solution_hydrogens geom
_atom_sites_solution_primary direct
_atom_sites_solution_secondary difmap
_audit_creation_method SHELXL-97
_cell_angle_alpha 90.0000(10)
_cell_angle_beta 113.49
_cell_angle_gamma 90.00
_cell_formula_units_Z 2
_cell_length_a 10.12200(10)
_cell_length_b 13.4494(2)
_cell_length_c 10.5125(2)
_cell_measurement_temperature 150(1)
_cell_volume 1312.52(3)
_computing_cell_refinement 'Nonius Kappa CCD Diffractometer Control'
_computing_data_collection 'Nonius Kappa CCD Diffractometer Control'
_computing_data_reduction 'TeXsan for Windows Version 1.06 (MSC, 1997-1999)'
_computing_molecular_graphics ORTEP
_computing_structure_refinement 'SHELXL-97 (Sheldrick, 1997)'
_computing_structure_solution 'SHELXS-97 (Sheldrick, 1990)'
_diffrn_ambient_temperature 150(1)
_diffrn_measured_fraction_theta_full 0.954
_diffrn_measured_fraction_theta_max 0.954
_diffrn_measurement_device_type 'Nonius Kappa CCD'
_diffrn_radiation_monochromator graphite
_diffrn_radiation_source 'Nonius Kappa CCD'
_diffrn_radiation_type MoK\a
_diffrn_radiation_wavelength 0.71073
_diffrn_reflns_av_R_equivalents 0.1338
_diffrn_reflns_av_sigmaI/netI 0.0802
_diffrn_reflns_limit_h_max 13
_diffrn_reflns_limit_h_min -13
_diffrn_reflns_limit_k_max 17
_diffrn_reflns_limit_k_min -15
_diffrn_reflns_limit_l_max 13
_diffrn_reflns_limit_l_min -13
_diffrn_reflns_number 11984
_diffrn_reflns_theta_full 27.47
_diffrn_reflns_theta_max 27.47
_diffrn_reflns_theta_min 3.60
_exptl_absorpt_coefficient_mu 17.224
_exptl_absorpt_correction_T_max 0.742
_exptl_absorpt_correction_T_min 0.208
_exptl_absorpt_correction_type SORTAV
_exptl_crystal_colour yellow
_exptl_crystal_density_diffrn 2.817
_exptl_crystal_density_meas ?
_exptl_crystal_density_method 'not measured'
_exptl_crystal_description plate
_exptl_crystal_F_000 1016
_exptl_crystal_size_max 0.25
_exptl_crystal_size_mid 0.15
_exptl_crystal_size_min 0.05
_refine_diff_density_max 1.797
_refine_diff_density_min -3.176
_refine_diff_density_rms 0.418
_refine_ls_extinction_method none
_refine_ls_goodness_of_fit_ref 1.053
_refine_ls_hydrogen_treatment mixed
_refine_ls_matrix_type full
_refine_ls_number_parameters 109
_refine_ls_number_reflns 2994
_refine_ls_number_restraints 0
_refine_ls_restrained_S_all 1.053
_refine_ls_R_factor_all 0.0722
_refine_ls_R_factor_gt 0.0656
_refine_ls_shift/su_max 0.671
_refine_ls_shift/su_mean 0.146
_refine_ls_structure_factor_coef Fsqd
_refine_ls_weighting_details 'w=1/[\s^2^(Fo^2^)+(0.1276P)^2^+0.0000P] where P=(Fo^2^+2Fc^2^)/3'
_refine_ls_weighting_scheme calc
_refine_ls_wR_factor_gt 0.1731
_refine_ls_wR_factor_ref 0.1816
_reflns_number_gt 2598
_reflns_number_total 2994
_reflns_threshold_expression >2sigma(I)
_cod_data_source_file ic011139t_6.cif
_cod_data_source_block shelxl
_cod_depositor_comments
;
The following automatic conversions were performed:

'_exptl_crystal_density_meas' value '-' was changed to '?' - the
value is perceived as not measured.

Automatic conversion script
Id: cif_fix_values 3008 2015-01-20 13:52:24Z robertas 

The following automatic conversions were performed:

'_refine_ls_weighting_scheme' value 'calc
w=1/[\s^2^(Fo^2^)+(0.1276P)^2^+0.0000P] where P=(Fo^2^+2Fc^2^)/3' was
changed to 'calc'. New tag '_refine_ls_weighting_details' was
created. The value of the new tag was set to
'w=1/[\s^2^(Fo^2^)+(0.1276P)^2^+0.0000P] where P=(Fo^2^+2Fc^2^)/3'.

Automatic conversion script
Id: cif_fix_values 3143 2015-03-26 13:38:13Z robertas 
;
_cod_original_cell_volume 1312.48(3)
_cod_database_code 4317892

loop_
_symmetry_equiv_pos_as_xyz
'x, y, z'
'-x+1/2, y+1/2, -z+1/2'
'-x, -y, -z'
'x-1/2, -y-1/2, z-1/2'

loop_
_atom_site_label
_atom_site_type_symbol
_atom_site_fract_x
_atom_site_fract_y
_atom_site_fract_z
_atom_site_U_iso_or_equiv
_atom_site_adp_type
_atom_site_occupancy
_atom_site_calc_flag
_atom_site_refinement_flags
_atom_site_disorder_assembly
_atom_site_disorder_group
Br1 Br 0.16043(7) 0.00239(5) 0.44600(7) 0.0233(2) Uani 1 d . . .
Br2 Br -0.19589(7) 0.02929(6) 0.18632(8) 0.0292(2) Uani 1 d . . .
Br3 Br 0.07395(7) -0.11477(5) 0.11785(7) 0.0246(2) Uani 1 d . . .
Se1 Se 0.06507(7) 0.24593(5) 0.33962(7) 0.0229(2) Uani 1 d . . .
Se2 Se 0.36159(8) 0.11652(5) 0.25688(7) 0.0241(2) Uani 1 d . . .
As1 As 0.05259(7) 0.05430(5) 0.21145(7) 0.0192(2) Uani 1 d . . .
C1 C -0.0491(7) 0.3285(5) 0.1778(7) 0.0265(15) Uani 1 d . . .
C2 C -0.0748(9) 0.2350(5) 0.4255(9) 0.0328(17) Uani 1 d . . .
C3 C 0.3256(7) 0.1909(5) 0.0853(7) 0.0236(14) Uani 1 d . . .
C4 C 0.4513(8) 0.1903(5) 0.0406(8) 0.0283(15) Uani 1 d . . .
C5 C 0.4366(7) -0.0089(5) 0.2157(7) 0.0221(13) Uani 1 d . . .
C6 C 0.4656(7) -0.0797(5) 0.3336(7) 0.0204(13) Uani 1 d . . .
H1 H -0.0764 0.2889 0.0958 0.030 Uiso 1 d . . .
H2 H -0.1358 0.3491 0.1873 0.030 Uiso 1 d . . .
H3 H -0.0667 0.1696 0.4662 0.041 Uiso 1 d . . .
H4 H -0.1693 0.2429 0.3577 0.041 Uiso 1 d . . .
H5 H 0.2429 0.1586 0.0140 0.022 Uiso 1 d . . .
H6 H 0.3007 0.2554 0.0982 0.022 Uiso 1 d . . .
H7 H 0.4601 0.1256 0.0049 0.040 Uiso 1 d . . .
H8 H 0.5373 0.2053 0.1166 0.040 Uiso 1 d . . .
H9 H 0.3690 -0.0364 0.1339 0.027 Uiso 1 d . . .
H10 H 0.5248 0.0038 0.2076 0.027 Uiso 1 d . . .
H11 H 0.5158 -0.0464 0.4185 0.023 Uiso 1 d . . .
H12 H 0.3732 -0.1010 0.3316 0.023 Uiso 1 d . . .

loop_
_atom_site_aniso_label
_atom_site_aniso_U_11
_atom_site_aniso_U_22
_atom_site_aniso_U_33
_atom_site_aniso_U_23
_atom_site_aniso_U_13
_atom_site_aniso_U_12
Br1 0.0322(4) 0.0196(4) 0.0204(4) 0.0028(2) 0.0128(3) -0.0012(2)
Br2 0.0276(4) 0.0351(5) 0.0279(4) -0.0050(3) 0.0142(3) -0.0009(3)
Br3 0.0344(4) 0.0145(4) 0.0261(4) -0.0026(2) 0.0133(3) 0.0021(2)
Se1 0.0360(4) 0.0122(4) 0.0264(4) 0.0008(3) 0.0188(3) 0.0003(2)
Se2 0.0392(4) 0.0136(4) 0.0271(4) 0.0002(2) 0.0214(3) 0.0014(2)
As1 0.0280(4) 0.0142(4) 0.0195(4) 0.0011(2) 0.0137(3) 0.0016(2)
C1 0.034(4) 0.015(3) 0.028(4) 0.005(3) 0.010(3) -0.003(3)
C2 0.058(5) 0.018(3) 0.035(4) -0.010(3) 0.032(4) -0.010(3)
C3 0.036(3) 0.016(3) 0.023(3) 0.000(3) 0.015(3) 0.002(3)
C4 0.040(4) 0.019(3) 0.035(4) 0.005(3) 0.023(3) -0.004(3)
C5 0.032(3) 0.018(3) 0.019(3) -0.003(3) 0.013(3) -0.003(2)
C6 0.029(3) 0.014(3) 0.018(3) -0.004(2) 0.009(2) 0.004(2)

loop_
_atom_type_symbol
_atom_type_description
_atom_type_scat_dispersion_real
_atom_type_scat_dispersion_imag
_atom_type_scat_source
C C 0.0033 0.0016 'International Tables Vol C Tables 4.2.6.8 and 6.1.1.4'
H H 0.0000 0.0000 'International Tables Vol C Tables 4.2.6.8 and 6.1.1.4'
Se Se -0.0929 2.2259 'International Tables Vol C Tables 4.2.6.8 and 6.1.1.4'
As As 0.0499 2.0058 'International Tables Vol C Tables 4.2.6.8 and 6.1.1.4'
Br Br -0.2901 2.4595 'International Tables Vol C Tables 4.2.6.8 and 6.1.1.4'

loop_
_geom_angle_atom_site_label_1
_geom_angle_atom_site_label_2
_geom_angle_atom_site_label_3
_geom_angle
_geom_angle_site_symmetry_1
_geom_angle_site_symmetry_3
_geom_angle_publ_flag
As1 Br3 As1 97.48(3) . 3 ?
C2 Se1 C1 99.0(3) . . ?
C2 Se1 As1 104.0(2) . . ?
C1 Se1 As1 101.5(2) . . ?
C3 Se2 C5 100.4(3) . . ?
C3 Se2 As1 101.0(2) . . ?
C5 Se2 As1 100.94(19) . . ?
Br1 As1 Br2 95.69(3) . . ?
Br1 As1 Br3 93.71(3) . . ?
Br2 As1 Br3 94.49(3) . . ?
Br1 As1 Se1 82.01(3) . . ?
Br2 As1 Se1 91.43(3) . . ?
Br3 As1 Se1 173.02(4) . . ?
Br1 As1 Se2 84.30(3) . . ?
Br2 As1 Se2 171.72(3) . . ?
Br3 As1 Se2 93.76(3) . . ?
Se1 As1 Se2 80.37(2) . . ?
Br1 As1 Br3 174.82(3) . 3 ?
Br2 As1 Br3 88.17(3) . 3 ?
Br3 As1 Br3 82.52(3) . 3 ?
Se1 As1 Br3 101.38(2) . 3 ?
Se2 As1 Br3 92.37(2) . 3 ?
C6 C1 Se1 111.7(4) 2 . ?
C4 C2 Se1 112.9(5) 4_566 . ?
C4 C3 Se2 114.1(5) . . ?
C2 C4 C3 110.0(6) 4_665 . ?
C6 C5 Se2 109.2(4) . . ?
C5 C6 C1 112.4(6) . 2_545 ?

loop_
_geom_bond_atom_site_label_1
_geom_bond_atom_site_label_2
_geom_bond_distance
_geom_bond_site_symmetry_2
_geom_bond_publ_flag
Br1 As1 2.3691(9) . ?
Br2 As1 2.4452(9) . ?
Br3 As1 2.5209(9) . ?
Br3 As1 3.2788(10) 3 ?
Se1 C2 1.965(7) . ?
Se1 C1 1.974(7) . ?
Se1 As1 2.8876(9) . ?
Se2 C3 1.966(7) . ?
Se2 C5 1.967(7) . ?
Se2 As1 3.0854(9) . ?
As1 Br3 3.2788(10) 3 ?
C1 C6 1.528(9) 2 ?
C2 C4 1.513(10) 4_566 ?
C3 C4 1.522(9) . ?
C4 C2 1.513(10) 4_665 ?
C5 C6 1.497(9) . ?
C6 C1 1.528(9) 2_545 ?
